data_7704833
loop_
_publ_author_name
'Szufla, Monika'
'Roztocki, Kornel'
'Krawczuk, Anna'
'Matoga, Dariusz'

_publ_section_title
;
 One-step introduction of terminal sulfonic groups into a
 proton-conducting metal-organic framework by concerted
 deprotonation-metalation-hydrolysis reaction.
;
_journal_issue 29
_journal_name_full 'Dalton transactions (Cambridge, England : 2003)'
_journal_page_first 9953
_journal_page_last 9956
_journal_paper_doi 10.1039/d0dt02017f
_journal_volume 49
_journal_year 2020
_chemical_formula_sum 'C34 H23.5 Cd N6 O10 S'
_chemical_formula_weight 820.55
_space_group_crystal_system monoclinic
_space_group_IT_number 14
_space_group_name_Hall '-P 2ybc'
_space_group_name_H-M_alt 'P 1 21/c 1'
_atom_sites_solution_hydrogens geom
_audit_creation_method SHELXL-2013
_audit_update_record
;
2020-05-21 deposited with the CCDC.	2020-07-08 downloaded from the CCDC.
;
_cell_angle_alpha 90
_cell_angle_beta 109.4070(10)
_cell_angle_gamma 90
_cell_formula_units_Z 8
_cell_length_a 39.3542(4)
_cell_length_b 8.97070(10)
_cell_length_c 30.3706(2)
_cell_measurement_reflns_used 136113
_cell_measurement_temperature 100.00(11)
_cell_measurement_theta_max 32.9910
_cell_measurement_theta_min 2.5070
_cell_volume 10112.68(18)
_computing_cell_refinement 'CrysAlisPro 1.171.40.14e (Rigaku OD, 2018)'
_computing_data_collection 'CrysAlisPro 1.171.40.14e (Rigaku OD, 2018)'
_computing_data_reduction 'CrysAlisPro 1.171.40.14e (Rigaku OD, 2018)'
_computing_molecular_graphics
;
  ORTEP-3 for Windows (Farrugia, 2012); MERCURY (Version
  4.0; Macrae et al., 2020)
;
_computing_structure_refinement 'SHELXL-2014/7 (Sheldrick, 2014)'
_computing_structure_solution 'SHELXT-2014/7 (Sheldrick, 2014)'
_diffrn_ambient_environment N~2~
_diffrn_ambient_temperature 100.00(11)
_diffrn_detector 'CCD plate'
_diffrn_detector_type HyPix
_diffrn_measured_fraction_theta_full 0.999
_diffrn_measured_fraction_theta_max 0.999
_diffrn_measurement_device 'four-circle diffractometer'
_diffrn_measurement_device_type 'XtaLAB Synergy, Dualflex, HyPix'
_diffrn_radiation_monochromator mirror
_diffrn_radiation_probe x-ray
_diffrn_radiation_type 'Mo K\a'
_diffrn_radiation_wavelength 0.71073
_diffrn_reflns_av_R_equivalents 0.0324
_diffrn_reflns_av_sigmaI/netI 0.0392
_diffrn_reflns_Laue_measured_fraction_full 0.999
_diffrn_reflns_Laue_measured_fraction_max 0.999
_diffrn_reflns_limit_h_max 51
_diffrn_reflns_limit_h_min -51
_diffrn_reflns_limit_k_max 11
_diffrn_reflns_limit_k_min -11
_diffrn_reflns_limit_l_max 40
_diffrn_reflns_limit_l_min -40
_diffrn_reflns_number 293179
_diffrn_reflns_point_group_measured_fraction_full 0.999
_diffrn_reflns_point_group_measured_fraction_max 0.999
_diffrn_reflns_theta_full 25.242
_diffrn_reflns_theta_max 28.000
_diffrn_reflns_theta_min 2.195
_diffrn_source 'micro-focus sealed X-ray tube'
_diffrn_source_type 'PhotonJet (Mo) X-ray Source'
_exptl_absorpt_coefficient_mu 0.519
_exptl_absorpt_correction_T_max 1.00000
_exptl_absorpt_correction_T_min 0.89603
_exptl_absorpt_correction_type multi-scan
_exptl_absorpt_process_details
;
CrysAlisPro 1.171.40.14e (Rigaku Oxford Diffraction, 2018)
Empirical absorption correction using spherical harmonics,
 implemented in SCALE3 ABSPACK scaling algorithm.
;
_exptl_crystal_colour yellow
_exptl_crystal_density_diffrn 1.078
_exptl_crystal_description prism
_exptl_crystal_F_000 3308
_exptl_crystal_size_max 0.290
_exptl_crystal_size_mid 0.250
_exptl_crystal_size_min 0.180
_refine_diff_density_max 3.515
_refine_diff_density_min -1.623
_refine_diff_density_rms 0.118
_refine_ls_extinction_method none
_refine_ls_goodness_of_fit_ref 1.085
_refine_ls_hydrogen_treatment constr
_refine_ls_matrix_type full
_refine_ls_number_parameters 920
_refine_ls_number_reflns 24379
_refine_ls_number_restraints 0
_refine_ls_restrained_S_all 1.085
_refine_ls_R_factor_all 0.0991
_refine_ls_R_factor_gt 0.0882
_refine_ls_shift/su_max 0.012
_refine_ls_shift/su_mean 0.000
_refine_ls_structure_factor_coef Fsqd
_refine_ls_weighting_details 'w=1/[\s^2^(Fo^2^)+(0.1163P)^2^+35.6298P] where P=(Fo^2^+2Fc^2^)/3'
_refine_ls_weighting_scheme calc
_refine_ls_wR_factor_gt 0.2577
_refine_ls_wR_factor_ref 0.2644
_reflns_Friedel_coverage 0.000
_reflns_number_gt 18901
_reflns_number_total 24379
_reflns_threshold_expression 'I > 2\s(I)'
_cod_data_source_file d0dt02017f2.cif
_cod_data_source_block shelx
_cod_depositor_comments 'Adding full bibliography for 7704833.cif.'
_cod_original_sg_symbol_H-M 'P 21/c'
_cod_original_formula_sum 'C34 H23.50 Cd N6 O10 S'
_cod_database_code 7704833
_shelx_space_group_comment
;
The symmetry employed for this shelxl refinement is uniquely defined
by the following loop, which should always be used as a source of
symmetry information in preference to the above space-group names.
They are only intended as comments.
;
_shelx_estimated_absorpt_t_min 0.864
_shelx_estimated_absorpt_t_max 0.912
_shelxl_version_number 2013-4

loop_
_space_group_symop_operation_xyz
'x, y, z'
'-x, y+1/2, -z+1/2'
'-x, -y, -z'
'x, -y-1/2, z-1/2'

loop_
_atom_site_label
_atom_site_type_symbol
_atom_site_fract_x
_atom_site_fract_y
_atom_site_fract_z
_atom_site_U_iso_or_equiv
_atom_site_adp_type
_atom_site_occupancy
_atom_site_site_symmetry_order
_atom_site_calc_flag
_atom_site_refinement_flags_posn
_atom_site_refinement_flags_adp
_atom_site_refinement_flags_occupancy
_atom_site_disorder_assembly
_atom_site_disorder_group
Cd1 Cd -0.02641(2) -0.87258(3) -0.05155(2) 0.03038(11) Uani 1 1 d . . . . .
Cd2 Cd 0.47359(2) 0.62740(5) 0.44843(2) 0.04914(13) Uani 1 1 d . . . . .
N1 N 0.02208(9) -0.7162(4) -0.02057(11) 0.0290(7) Uani 1 1 d . . . . .
C1 C 0.04865(17) -0.7062(8) -0.0382(2) 0.0659(19) Uani 1 1 d . . . . .
H1 H 0.0456 -0.7528 -0.0674 0.079 Uiso 1 1 calc R U . . .
C2 C 0.08040(19) -0.6316(9) -0.0164(3) 0.081(3) Uani 1 1 d . . . . .
H2 H 0.0990 -0.6290 -0.0298 0.097 Uiso 1 1 calc R U . . .
C3 C 0.08458(13) -0.5603(6) 0.0257(2) 0.0468(12) Uani 1 1 d . . . . .
C4 C 0.05709(11) -0.5677(5) 0.04404(15) 0.0345(9) Uani 1 1 d . . . . .
H4 H 0.0591 -0.5201 0.0727 0.041 Uiso 1 1 calc R U . . .
C5 C 0.02639(11) -0.6463(4) 0.01965(14) 0.0282(8) Uani 1 1 d . . . . .
H5 H 0.0073 -0.6507 0.0322 0.034 Uiso 1 1 calc R U . . .
C6 C 0.11959(15) -0.4830(8) 0.0490(3) 0.071(2) Uani 1 1 d . . . . .
N2 N 0.12186(11) -0.4004(5) 0.08738(17) 0.0491(11) Uani 1 1 d . . . . .
H2N H 0.1032 -0.3914 0.0970 0.059 Uiso 1 1 calc R U . . .
N3 N 0.15370(12) -0.3319(6) 0.1106(2) 0.0689(16) Uani 1 1 d . . . . .
C7 C 0.15318(15) -0.2590(8) 0.1473(2) 0.0664(17) Uani 1 1 d . . . . .
H7 H 0.1318 -0.2560 0.1554 0.080 Uiso 1 1 calc R U . . .
C8 C 0.18543(18) -0.1820(9) 0.1759(3) 0.078(2) Uani 1 1 d . . . . .
C11 C 0.2463(2) -0.0309(11) 0.2310(3) 0.092(3) Uani 1 1 d . . . . .
C14 C 0.2793(2) 0.0496(13) 0.2586(4) 0.111(4) Uani 1 1 d . . . . .
H14 H 0.2984 0.0580 0.2462 0.133 Uiso 1 1 calc R U . . .
N4 N 0.28318(19) 0.1060(10) 0.2967(3) 0.107(3) Uani 1 1 d . . . . .
N5 N 0.31566(16) 0.1752(8) 0.3196(2) 0.084(2) Uani 1 1 d . . . . .
H5N H 0.3344 0.1605 0.3105 0.100 Uiso 1 1 calc R U . A 1
C16 C 0.3586(2) 0.3182(12) 0.3813(3) 0.096(3) Uani 1 1 d . . . . .
C17 C 0.3840(2) 0.3120(10) 0.3607(3) 0.090(3) Uani 1 1 d . . . . .
H17 H 0.3799 0.2596 0.3323 0.108 Uiso 1 1 calc R U . . .
C18 C 0.4180(2) 0.3883(9) 0.3835(3) 0.089(3) Uani 1 1 d . . . . .
H18 H 0.4366 0.3805 0.3701 0.107 Uiso 1 1 calc R U . . .
C21 C 0.45688(17) 0.6465(7) 0.53139(17) 0.0558(16) Uani 1 1 d . . . . .
N6 N 0.42401(16) 0.4666(7) 0.42134(17) 0.0745(17) Uani 1 1 d . . . . .
C22 C 0.43949(15) 0.6519(7) 0.56799(17) 0.0542(14) Uani 1 1 d . . . . .
O3 O 0.44372(11) 0.7249(5) 0.49558(12) 0.0625(11) Uani 1 1 d . . . . .
O4 O 0.48336(13) 0.5629(5) 0.53557(13) 0.0609(11) Uani 1 1 d . . . . .
C23 C 0.45496(16) 0.5819(8) 0.61056(18) 0.0599(16) Uani 1 1 d . . . . .
H23 H 0.4772 0.5306 0.6166 0.072 Uiso 1 1 calc R U . . .
C24 C 0.43841(17) 0.5855(9) 0.64469(18) 0.0663(17) Uani 1 1 d . . . . .
H24 H 0.4492 0.5375 0.6739 0.080 Uiso 1 1 calc R U . . .
C25 C 0.40653(16) 0.6591(9) 0.63526(18) 0.069(2) Uani 1 1 d . . . . .
O5 O 0.38676(11) 0.6587(7) 0.66575(13) 0.0819(17) Uani 1 1 d . . . . .
C26 C 0.38995(19) 0.7368(10) 0.5928(2) 0.075(2) Uani 1 1 d . . . . .
H26 H 0.3682 0.7911 0.5871 0.089 Uiso 1 1 calc R U . . .
C27 C 0.40751(18) 0.7283(9) 0.5603(2) 0.0668(17) Uani 1 1 d . . . . .
H27 H 0.3971 0.7774 0.5312 0.080 Uiso 1 1 calc R U . . .
C28 C 0.40527(16) 0.6809(10) 0.71288(18) 0.0692(19) Uani 1 1 d . . . . .
C29 C 0.4298(2) 0.7941(10) 0.7284(2) 0.077(2) Uani 1 1 d . . . . .
H29 H 0.4359 0.8554 0.7066 0.093 Uiso 1 1 calc R U . . .
C30 C 0.44600(18) 0.8192(9) 0.77642(19) 0.0672(17) Uani 1 1 d . . . . .
H30 H 0.4640 0.8937 0.7875 0.081 Uiso 1 1 calc R U . . .
C31 C 0.43519(16) 0.7326(7) 0.80757(17) 0.0555(14) Uani 1 1 d . . . . .
C32 C 0.41043(14) 0.6177(7) 0.79158(18) 0.0529(14) Uani 1 1 d . . . . .
H32 H 0.4037 0.5585 0.8133 0.063 Uiso 1 1 calc R U . . .
C33 C 0.39562(15) 0.5893(8) 0.74448(19) 0.0574(14) Uani 1 1 d . . . . .
S1 S 0.36627(5) 0.4346(3) 0.72374(7) 0.0838(6) Uani 1 1 d . . . . .
O6 O 0.36336(15) 0.3663(8) 0.7676(2) 0.103(2) Uani 1 1 d . . . . .
H6 H 0.3447 0.3137 0.7610 0.124 Uiso 1 1 calc R U . . .
C34 C 0.45053(16) 0.7650(7) 0.85915(17) 0.0535(14) Uani 1 1 d . . . . .
O9 O 0.47448(14) 0.8626(5) 0.87258(13) 0.0666(12) Uani 1 1 d . . . . .
O10 O 0.43780(10) 0.7010(5) 0.88660(11) 0.0533(10) Uani 1 1 d . . . . .
N1A N 0.52186(12) 0.7843(6) 0.47921(14) 0.0533(12) Uani 1 1 d . . . . .
C3A C 0.58434(17) 0.9393(8) 0.5255(2) 0.0698(19) Uani 1 1 d . . . . .
C4A C 0.55683(16) 0.9333(7) 0.5440(2) 0.0587(15) Uani 1 1 d . . . . .
H4A H 0.5587 0.9820 0.5725 0.070 Uiso 1 1 calc R U . . .
C5A C 0.52634(15) 0.8540(7) 0.51959(19) 0.0551(14) Uani 1 1 d . . . . .
H5A H 0.5074 0.8486 0.5323 0.066 Uiso 1 1 calc R U . . .
C6A C 0.6197(2) 1.0162(10) 0.5490(3) 0.088(3) Uani 1 1 d . . . . .
N2A N 0.62175(14) 1.0995(7) 0.5875(2) 0.0738(17) Uani 1 1 d . . . . .
H2AN H 0.6031 1.1087 0.5970 0.089 Uiso 1 1 calc R U . . .
N3A N 0.65378(14) 1.1681(8) 0.6108(2) 0.084(2) Uani 1 1 d . . . . .
C7A C 0.65345(19) 1.2393(10) 0.6473(3) 0.086(2) Uani 1 1 d . . . . .
H7A H 0.6322 1.2402 0.6556 0.103 Uiso 1 1 calc R U . . .
C8A C 0.6853(2) 1.3186(10) 0.6760(3) 0.089(3) Uani 1 1 d . . . . .
C11A C 0.7462(2) 1.4696(12) 0.7307(3) 0.097(3) Uani 1 1 d . . . . .
C14A C 0.7796(2) 1.5493(12) 0.7587(3) 0.109(3) Uani 1 1 d . . . . .
H14A H 0.7988 1.5569 0.7465 0.130 Uiso 1 1 calc R U . . .
N4A N 0.78333(19) 1.6051(9) 0.7965(3) 0.101(3) Uani 1 1 d . . . . .
N5A N 0.81580(15) 1.6748(7) 0.8196(2) 0.0744(17) Uani 1 1 d . . . . .
H5AN H 0.8345 1.6607 0.8103 0.089 Uiso 1 1 calc R U . B 1
C16A C 0.8588(2) 1.8190(10) 0.8808(2) 0.075(2) Uani 1 1 d . . . . .
C17A C 0.88453(19) 1.8111(8) 0.8605(2) 0.0707(18) Uani 1 1 d . . . . .
H17A H 0.8807 1.7566 0.8325 0.085 Uiso 1 1 calc R U . . .
C18A C 0.91804(19) 1.8887(7) 0.8830(2) 0.0639(17) Uani 1 1 d . . . . .
H18A H 0.9367 1.8822 0.8696 0.077 Uiso 1 1 calc R U . . .
C19A C 0.89641(19) 1.9694(10) 0.9399(2) 0.082(2) Uani 1 1 d . . . . .
H19A H 0.9007 2.0148 0.9695 0.099 Uiso 1 1 calc R U . C 1
C21A C -0.04342(12) -0.8544(4) 0.03100(13) 0.0312(9) Uani 1 1 d . . . . .
N6A N 0.92367(13) 1.9674(5) 0.92084(14) 0.0501(11) Uani 1 1 d . . . . .
C22A C -0.06035(11) -0.8485(5) 0.06822(13) 0.0311(8) Uani 1 1 d . . . . .
O3A O -0.05634(9) -0.7754(4) -0.00447(10) 0.0402(7) Uani 1 1 d . . . . .
O4A O -0.01664(10) -0.9372(4) 0.03566(10) 0.0398(7) Uani 1 1 d . . . . .
C23A C -0.04491(13) -0.9198(6) 0.11062(14) 0.0382(10) Uani 1 1 d . . . . .
H23A H -0.0229 -0.9727 0.1166 0.046 Uiso 1 1 calc R U . . .
C24A C -0.06155(13) -0.9142(6) 0.14472(15) 0.0443(11) Uani 1 1 d . . . . .
H24A H -0.0508 -0.9614 0.1741 0.053 Uiso 1 1 calc R U . . .
C25A C -0.09334(12) -0.8404(6) 0.13533(14) 0.0426(11) Uani 1 1 d . . . . .
O5A O -0.11315(9) -0.8417(6) 0.16571(11) 0.0585(12) Uani 1 1 d . . . . .
C26A C -0.10974(14) -0.7635(7) 0.09299(16) 0.0508(13) Uani 1 1 d . . . . .
H26A H -0.1315 -0.7094 0.0873 0.061 Uiso 1 1 calc R U . . .
C27A C -0.09236(12) -0.7710(6) 0.06025(15) 0.0421(11) Uani 1 1 d . . . . .
H27A H -0.1027 -0.7213 0.0312 0.050 Uiso 1 1 calc R U . . .
C28A C -0.09499(12) -0.8199(7) 0.21266(14) 0.0425(11) Uani 1 1 d . . . . .
C29A C -0.07016(15) -0.7072(7) 0.22850(15) 0.0533(14) Uani 1 1 d . . . . .
H29A H -0.0637 -0.6469 0.2068 0.064 Uiso 1 1 calc R U . . .
C30A C -0.05445(13) -0.6812(6) 0.27601(14) 0.0435(11) Uani 1 1 d . . . . .
H30A H -0.0368 -0.6054 0.2869 0.052 Uiso 1 1 calc R U . . .
C31A C -0.06481(11) -0.7670(5) 0.30770(13) 0.0296(8) Uani 1 1 d . . . . .
C32A C -0.08963(11) -0.8823(5) 0.29142(14) 0.0298(8) Uani 1 1 d . . . . .
H32A H -0.0964 -0.9418 0.3130 0.036 Uiso 1 1 calc R U . . .
C33A C -0.10426(11) -0.9103(5) 0.24449(14) 0.0342(9) Uani 1 1 d . . . . .
S1A S -0.13369(4) -1.0653(2) 0.22367(6) 0.0640(4) Uani 1 1 d . . . . .
O6A O -0.13655(13) -1.1346(6) 0.26732(19) 0.0836(17) Uani 1 1 d . . . . .
H6A H -0.1568 -1.1753 0.2613 0.100 Uiso 1 1 calc R U . . .
O7A O -0.16798(11) -1.0059(7) 0.19398(17) 0.0838(16) Uani 1 1 d . . . . .
O8A O -0.11576(18) -1.1600(7) 0.1995(2) 0.104(2) Uani 1 1 d . . . . .
C34A C -0.04943(11) -0.7326(4) 0.35888(14) 0.0290(8) Uiso 1 1 d . . . . .
O9A O -0.02545(10) -0.6390(4) 0.37255(10) 0.0439(8) Uani 1 1 d . . . . .
O10A O -0.06227(8) -0.7983(3) 0.38654(9) 0.0307(6) Uani 1 1 d . . . . .
C9 C 0.2135(4) -0.1402(15) 0.1558(5) 0.068(2) Uiso 0.556(5) 1 d . . P D 1
H9 H 0.2107 -0.1594 0.1240 0.081 Uiso 0.556(5) 1 calc R U P D 1
C10 C 0.2452(4) -0.0697(18) 0.1863(6) 0.079(3) Uiso 0.556(5) 1 d . . P D 1
H10 H 0.2651 -0.0497 0.1761 0.095 Uiso 0.556(5) 1 calc R U P D 1
C12 C 0.2126(4) -0.0114(19) 0.2400(6) 0.085(3) Uiso 0.556(5) 1 d . . P D 1
H12 H 0.2116 0.0452 0.2660 0.102 Uiso 0.556(5) 1 calc R U P D 1
C15 C 0.3182(4) 0.2676(17) 0.3568(5) 0.072(3) Uiso 0.556(5) 1 d . . P D 1
O2 O 0.2935(4) 0.2891(19) 0.3755(6) 0.113(5) Uani 0.556(5) 1 d . . P D 1
C19 C 0.3912(4) 0.5021(17) 0.4364(5) 0.057(2) Uiso 0.444(5) 1 d . . P D 1
H19 H 0.3918 0.5819 0.4572 0.068 Uiso 0.444(5) 1 calc R U P D 1
C20 C 0.3614(4) 0.4152(16) 0.4190(5) 0.069(3) Uiso 0.556(5) 1 d . . P D 1
H20 H 0.3426 0.4198 0.4321 0.083 Uiso 0.556(5) 1 calc R U P D 1
C2A C 0.5761(3) 0.8914(12) 0.4784(4) 0.0514(19) Uiso 0.556(5) 1 d . . P D 1
H2A2 H 0.5921 0.9104 0.4616 0.062 Uiso 0.556(5) 1 calc R U P D 1
O1A O 0.6430(3) 1.0198(14) 0.5266(3) 0.065(3) Uani 0.556(5) 1 d . . P D 1
C9A C 0.7137(4) 1.3569(16) 0.6554(6) 0.074(3) Uiso 0.556(5) 1 d . . P D 1
H9A H 0.7110 1.3346 0.6239 0.088 Uiso 0.556(5) 1 calc R U P D 1
C10A C 0.7449(4) 1.4289(18) 0.6857(5) 0.078(3) Uiso 0.556(5) 1 d . . P D 1
H10A H 0.7648 1.4492 0.6754 0.094 Uiso 0.556(5) 1 calc R U P D 1
C12A C 0.7128(4) 1.4878(19) 0.7399(6) 0.087(3) Uiso 0.556(5) 1 d . . P D 1
H12A H 0.7122 1.5427 0.7665 0.105 Uiso 0.556(5) 1 calc R U P D 1
C15A C 0.8188(4) 1.7665(16) 0.8573(5) 0.067(2) Uiso 0.556(5) 1 d . . P D 1
O2A O 0.7937(4) 1.7874(18) 0.8751(5) 0.105(5) Uani 0.556(5) 1 d . . P D 1
O7 O 0.3325(2) 0.4686(10) 0.6903(3) 0.0639(16) Uiso 0.556(5) 1 d . . P D 1
O1 O 0.14256(18) -0.4795(8) 0.0271(2) 0.0459(15) Uiso 0.556(5) 1 d . . P D 1
O8 O 0.3860(4) 0.3594(14) 0.6953(5) 0.091(2) Uiso 0.556(5) 1 d . . P D 1
C13 C 0.1815(4) -0.0786(17) 0.2094(5) 0.076(3) Uiso 0.556(5) 1 d . . P D 1
H13 H 0.1583 -0.0554 0.2109 0.091 Uiso 0.556(5) 1 calc R U P D 1
C13A C 0.6809(5) 1.4239(18) 0.7095(6) 0.082(3) Uiso 0.556(5) 1 d . . P D 1
H13A H 0.6579 1.4490 0.7110 0.098 Uiso 0.556(5) 1 calc R U P D 1
C1A C 0.5442(3) 0.8170(12) 0.4579(4) 0.0464(17) Uiso 0.556(5) 1 d . . P D 1
H1A H 0.5383 0.7881 0.4262 0.056 Uiso 0.556(5) 1 calc R U P D 1
C20A C 0.8645(13) 1.910(3) 0.9181(13) 0.076(7) Uani 0.556(5) 1 d . . P D 1
C9C C 0.2184(4) -0.205(2) 0.1710(6) 0.068(2) Uiso 0.444(5) 1 d . . P D 2
H9C H 0.2198 -0.2699 0.1469 0.081 Uiso 0.444(5) 1 calc R U P D 2
C10C C 0.2493(6) -0.139(2) 0.1988(7) 0.079(3) Uiso 0.444(5) 1 d . . P D 2
H10C H 0.2721 -0.1656 0.1965 0.095 Uiso 0.444(5) 1 calc R U P D 2
C12C C 0.2264(6) -0.097(2) 0.2489(8) 0.085(3) Uiso 0.444(5) 1 d . . P D 2
H12C H 0.2344 -0.1213 0.2811 0.102 Uiso 0.444(5) 1 calc R U P D 2
C15C C 0.3281(5) 0.199(2) 0.3664(6) 0.072(3) Uiso 0.444(5) 1 d . . P D 2
O2C O 0.3046(6) 0.199(2) 0.3904(7) 0.113(5) Uani 0.444(5) 1 d . . P D 2
C19C C 0.4005(3) 0.4442(14) 0.4433(4) 0.057(2) Uiso 0.556(5) 1 d . . P D 2
H19C H 0.4046 0.4911 0.4726 0.068 Uiso 0.556(5) 1 calc R U P D 2
C20C C 0.3703(5) 0.356(2) 0.4256(6) 0.069(3) Uiso 0.444(5) 1 d . . P D 2
H20C H 0.3578 0.3226 0.4456 0.083 Uiso 0.444(5) 1 calc R U P D 2
C2D C 0.5855(4) 0.8367(16) 0.4895(5) 0.0514(19) Uiso 0.444(5) 1 d . . P D 2
H2D H 0.6068 0.8197 0.4821 0.062 Uiso 0.444(5) 1 calc R U P D 2
O1D O 0.6481(5) 0.966(2) 0.5492(7) 0.098(5) Uani 0.444(5) 1 d . . P D 2
C9D C 0.7186(5) 1.295(2) 0.6713(6) 0.074(3) Uiso 0.444(5) 1 d . . P D 2
H9D H 0.7201 1.2290 0.6474 0.088 Uiso 0.444(5) 1 calc R U P D 2
C10D C 0.7494(5) 1.361(2) 0.6993(7) 0.078(3) Uiso 0.444(5) 1 d . . P D 2
H10D H 0.7723 1.3341 0.6976 0.094 Uiso 0.444(5) 1 calc R U P D 2
C12D C 0.7264(6) 1.403(2) 0.7480(8) 0.087(3) Uiso 0.444(5) 1 d . . P D 2
H12D H 0.7344 1.3785 0.7802 0.105 Uiso 0.444(5) 1 calc R U P D 2
C15D C 0.8280(5) 1.702(2) 0.8652(6) 0.067(2) Uiso 0.444(5) 1 d . . P D 2
O2D O 0.8053(5) 1.698(2) 0.8901(7) 0.105(5) Uani 0.444(5) 1 d . . P D 2
O7C O 0.3314(3) 0.5279(13) 0.6993(4) 0.0639(16) Uiso 0.444(5) 1 d . . P D 2
O1C O 0.1487(3) -0.5359(13) 0.0490(4) 0.072(3) Uiso 0.444(5) 1 d . . P D 2
O8C O 0.3821(4) 0.3149(18) 0.7056(6) 0.091(2) Uiso 0.444(5) 1 d . . P D 2
C13C C 0.1884(5) -0.136(2) 0.2170(7) 0.076(3) Uiso 0.444(5) 1 d . . P D 2
H13C H 0.1681 -0.1270 0.2271 0.091 Uiso 0.444(5) 1 calc R U P D 2
C13D C 0.6894(6) 1.361(2) 0.7167(8) 0.082(3) Uiso 0.444(5) 1 d . . P D 2
H13D H 0.6694 1.3655 0.7276 0.098 Uiso 0.444(5) 1 calc R U P D 2
C1D C 0.5535(3) 0.7649(15) 0.4664(4) 0.0464(17) Uiso 0.444(5) 1 d . . P D 2
H1D H 0.5524 0.7005 0.4411 0.056 Uiso 0.444(5) 1 calc R U P D 2
C20D C 0.8659(17) 1.861(5) 0.9262(18) 0.076(7) Uani 0.444(5) 1 d . . P D 2

loop_
_atom_site_aniso_label
_atom_site_aniso_U_11
_atom_site_aniso_U_22
_atom_site_aniso_U_33
_atom_site_aniso_U_23
_atom_site_aniso_U_13
_atom_site_aniso_U_12
Cd1 0.04551(19) 0.03495(17) 0.01236(14) -0.00729(10) 0.01186(11) -0.01908(13)
Cd2 0.0605(2) 0.0660(3) 0.02075(17) -0.01312(14) 0.01325(15) -0.04078(19)
N1 0.0396(18) 0.0322(16) 0.0182(14) -0.0052(12) 0.0137(13) -0.0151(14)
C1 0.073(4) 0.089(4) 0.052(3) -0.042(3) 0.044(3) -0.042(3)
C2 0.071(4) 0.108(6) 0.088(5) -0.057(4) 0.060(4) -0.057(4)
C3 0.039(2) 0.048(3) 0.062(3) -0.023(2) 0.029(2) -0.020(2)
C4 0.036(2) 0.0301(19) 0.036(2) -0.0131(17) 0.0100(17) -0.0121(17)
C5 0.0328(19) 0.0257(17) 0.0292(19) -0.0096(15) 0.0144(15) -0.0079(15)
C6 0.040(3) 0.084(4) 0.102(5) -0.051(4) 0.040(3) -0.032(3)
N2 0.0298(19) 0.050(2) 0.063(3) -0.016(2) 0.0100(18) -0.0227(18)
N3 0.034(2) 0.064(3) 0.097(4) -0.030(3) 0.007(2) -0.023(2)
C7 0.038(3) 0.086(5) 0.066(4) -0.014(3) 0.006(3) -0.030(3)
C8 0.050(3) 0.093(5) 0.074(4) -0.024(4) -0.002(3) -0.037(4)
C11 0.068(5) 0.118(7) 0.084(5) -0.041(5) 0.019(4) -0.030(5)
C14 0.071(5) 0.147(9) 0.112(7) -0.069(7) 0.025(5) -0.057(6)
N4 0.081(4) 0.143(7) 0.089(5) -0.053(5) 0.017(4) -0.072(5)
N5 0.060(3) 0.104(5) 0.076(4) -0.044(4) 0.009(3) -0.048(3)
C16 0.086(5) 0.147(8) 0.058(4) -0.045(5) 0.026(4) -0.068(5)
C17 0.094(5) 0.114(6) 0.060(4) -0.026(4) 0.024(4) -0.057(5)
C18 0.104(6) 0.097(6) 0.056(4) -0.030(4) 0.014(4) -0.056(5)
C21 0.071(4) 0.071(4) 0.029(2) -0.017(2) 0.021(2) -0.047(3)
N6 0.078(4) 0.088(4) 0.042(3) -0.006(3) -0.001(2) -0.053(3)
C22 0.055(3) 0.081(4) 0.028(2) -0.009(2) 0.016(2) -0.036(3)
O3 0.068(2) 0.093(3) 0.0301(17) -0.0075(19) 0.0211(17) -0.030(2)
O4 0.082(3) 0.064(2) 0.043(2) -0.0099(18) 0.029(2) -0.028(2)
C23 0.059(3) 0.093(4) 0.031(2) -0.007(3) 0.020(2) -0.028(3)
C24 0.062(3) 0.111(5) 0.028(2) 0.002(3) 0.016(2) -0.017(4)
C25 0.054(3) 0.129(6) 0.027(2) -0.006(3) 0.016(2) -0.033(4)
O5 0.052(2) 0.167(5) 0.0293(18) -0.003(3) 0.0170(17) -0.023(3)
C26 0.063(4) 0.117(6) 0.041(3) 0.008(3) 0.013(3) -0.009(4)
C27 0.065(4) 0.100(5) 0.036(3) 0.002(3) 0.017(3) -0.018(4)
C28 0.056(3) 0.129(6) 0.029(2) 0.008(3) 0.022(2) 0.002(4)
C29 0.083(5) 0.120(6) 0.034(3) 0.009(3) 0.027(3) -0.019(4)
C30 0.071(4) 0.102(5) 0.035(3) 0.005(3) 0.026(3) -0.014(4)
C31 0.067(3) 0.076(4) 0.031(2) 0.012(2) 0.026(2) 0.025(3)
C32 0.047(3) 0.076(4) 0.040(3) 0.020(3) 0.021(2) 0.026(3)
C33 0.051(3) 0.088(4) 0.040(3) 0.010(3) 0.023(2) 0.008(3)
S1 0.0592(10) 0.1153(16) 0.0655(11) 0.0175(11) 0.0054(8) 0.0089(10)
O6 0.071(3) 0.119(5) 0.091(4) 0.050(4) -0.010(3) 0.016(3)
C34 0.061(3) 0.072(4) 0.029(2) 0.012(2) 0.017(2) 0.037(3)
O9 0.088(3) 0.085(3) 0.0265(18) 0.0073(19) 0.0197(19) 0.022(3)
O10 0.063(2) 0.074(2) 0.0242(15) 0.0168(16) 0.0163(15) 0.0341(19)
N1A 0.055(2) 0.073(3) 0.033(2) -0.013(2) 0.0158(18) -0.043(2)
C3A 0.059(3) 0.085(4) 0.075(4) -0.033(4) 0.035(3) -0.047(3)
C4A 0.064(3) 0.063(3) 0.047(3) -0.019(3) 0.016(3) -0.038(3)
C5A 0.055(3) 0.070(4) 0.043(3) -0.023(3) 0.020(2) -0.037(3)
C6A 0.060(4) 0.108(6) 0.104(6) -0.048(5) 0.038(4) -0.050(4)
N2A 0.049(3) 0.097(4) 0.070(3) -0.026(3) 0.013(2) -0.048(3)
N3A 0.043(3) 0.095(4) 0.099(5) -0.038(4) 0.005(3) -0.038(3)
C7A 0.060(4) 0.123(7) 0.064(4) -0.021(4) 0.007(3) -0.054(4)
C8A 0.064(4) 0.104(6) 0.079(5) -0.030(4) -0.001(4) -0.046(4)
C11A 0.068(5) 0.124(7) 0.096(6) -0.048(6) 0.024(4) -0.037(5)
C14A 0.068(5) 0.143(9) 0.106(7) -0.064(7) 0.017(5) -0.051(5)
N4A 0.081(4) 0.129(6) 0.082(5) -0.046(4) 0.014(4) -0.066(4)
N5A 0.057(3) 0.092(4) 0.066(3) -0.038(3) 0.008(3) -0.044(3)
C16A 0.072(4) 0.104(5) 0.051(3) -0.028(4) 0.021(3) -0.037(4)
C17A 0.077(4) 0.081(4) 0.052(3) -0.023(3) 0.020(3) -0.033(4)
C18A 0.076(4) 0.058(3) 0.052(3) -0.025(3) 0.013(3) -0.031(3)
C19A 0.067(4) 0.128(7) 0.062(4) -0.035(4) 0.035(3) -0.055(4)
C21A 0.047(2) 0.0312(19) 0.0215(17) -0.0109(15) 0.0200(16) -0.0202(18)
N6A 0.063(3) 0.046(2) 0.0283(19) 0.0026(17) -0.0022(18) -0.028(2)
C22A 0.039(2) 0.040(2) 0.0180(16) -0.0071(15) 0.0154(15) -0.0164(17)
O3A 0.0507(18) 0.0562(19) 0.0188(13) 0.0024(13) 0.0186(13) -0.0074(15)
O4A 0.065(2) 0.0368(16) 0.0264(14) -0.0055(12) 0.0265(15) -0.0149(15)
C23A 0.044(2) 0.057(3) 0.0175(17) -0.0020(18) 0.0152(16) -0.012(2)
C24A 0.048(3) 0.069(3) 0.0178(18) 0.0037(19) 0.0135(17) -0.008(2)
C25A 0.039(2) 0.078(3) 0.0144(17) -0.0068(19) 0.0133(16) -0.021(2)
O5A 0.0345(16) 0.127(4) 0.0178(14) -0.0112(18) 0.0132(12) -0.021(2)
C26A 0.040(2) 0.083(4) 0.029(2) 0.005(2) 0.0121(19) 0.004(3)
C27A 0.036(2) 0.069(3) 0.0210(18) 0.0031(19) 0.0097(16) -0.003(2)
C28A 0.038(2) 0.078(3) 0.0154(17) -0.001(2) 0.0153(16) -0.005(2)
C29A 0.055(3) 0.092(4) 0.0195(19) 0.003(2) 0.0199(19) -0.022(3)
C30A 0.051(3) 0.066(3) 0.0198(18) -0.0030(19) 0.0191(18) -0.023(2)
C31A 0.040(2) 0.038(2) 0.0182(16) 0.0042(15) 0.0196(15) 0.0073(17)
C32A 0.0312(19) 0.038(2) 0.0252(18) 0.0067(15) 0.0157(15) 0.0090(16)
C33A 0.0284(19) 0.050(2) 0.0268(19) 0.0022(17) 0.0128(16) 0.0034(18)
S1A 0.0496(8) 0.0751(10) 0.0552(8) 0.0074(8) 0.0014(6) -0.0029(7)
O6A 0.058(3) 0.082(3) 0.083(3) 0.037(3) -0.014(2) -0.005(2)
O7A 0.041(2) 0.124(4) 0.072(3) 0.041(3) 0.000(2) -0.010(2)
O8A 0.106(4) 0.089(4) 0.099(4) -0.041(3) 0.012(3) 0.010(3)
O9A 0.061(2) 0.057(2) 0.0170(13) 0.0038(13) 0.0168(14) 0.0074(17)
O10A 0.0420(15) 0.0375(15) 0.0157(11) 0.0112(11) 0.0140(11) 0.0143(12)
O2 0.088(10) 0.156(16) 0.089(10) -0.038(9) 0.020(7) -0.069(10)
O1A 0.042(4) 0.095(8) 0.060(6) -0.017(5) 0.019(4) -0.030(5)
O2A 0.080(8) 0.144(14) 0.084(9) -0.031(8) 0.018(6) -0.059(9)
C20A 0.086(6) 0.09(2) 0.060(13) -0.019(12) 0.038(9) -0.051(16)
O2C 0.088(10) 0.156(16) 0.089(10) -0.038(9) 0.020(7) -0.069(10)
O1D 0.073(9) 0.114(14) 0.119(14) -0.027(11) 0.048(11) -0.026(9)
O2D 0.080(8) 0.144(14) 0.084(9) -0.031(8) 0.018(6) -0.059(9)
C20D 0.086(6) 0.09(2) 0.060(13) -0.019(12) 0.038(9) -0.051(16)

loop_
_atom_type_symbol
_atom_type_description
_atom_type_scat_dispersion_real
_atom_type_scat_dispersion_imag
_atom_type_scat_source
C C 0.0033 0.0016 'International Tables Vol C Tables 4.2.6.8 and 6.1.1.4'
H H 0.0000 0.0000 'International Tables Vol C Tables 4.2.6.8 and 6.1.1.4'
N N 0.0061 0.0033 'International Tables Vol C Tables 4.2.6.8 and 6.1.1.4'
O O 0.0106 0.0060 'International Tables Vol C Tables 4.2.6.8 and 6.1.1.4'
S S 0.1246 0.1234 'International Tables Vol C Tables 4.2.6.8 and 6.1.1.4'
Cd Cd -0.8075 1.2024 'International Tables Vol C Tables 4.2.6.8 and 6.1.1.4'

loop_
_geom_angle_atom_site_label_1
_geom_angle_atom_site_label_2
_geom_angle_atom_site_label_3
_geom_angle
_geom_angle_site_symmetry_1
_geom_angle_site_symmetry_3
_geom_angle_publ_flag
N1 Cd1 O3A 92.34(12) . . ?
N1 Cd1 O9A 95.39(12) . 4_545 ?
O3A Cd1 O9A 141.24(13) . 4_545 ?
N1 Cd1 O4A 85.14(12) . 3_535 ?
O3A Cd1 O4A 129.23(11) . 3_535 ?
O9A Cd1 O4A 89.30(12) 4_545 3_535 ?
N1 Cd1 N6A 176.87(13) . 1_424 ?
O3A Cd1 N6A 85.04(15) . 1_424 ?
O9A Cd1 N6A 87.73(14) 4_545 1_424 ?
O4A Cd1 N6A 95.17(15) 3_535 1_424 ?
N1 Cd1 O10A 96.84(11) . 4_545 ?
O3A Cd1 O10A 87.53(10) . 4_545 ?
O9A Cd1 O10A 53.87(11) 4_545 4_545 ?
O4A Cd1 O10A 143.17(9) 3_535 4_545 ?
N6A Cd1 O10A 84.79(12) 1_424 4_545 ?
N1 Cd1 O4A 84.14(10) . . ?
O3A Cd1 O4A 52.28(11) . . ?
O9A Cd1 O4A 166.38(12) 4_545 . ?
O4A Cd1 O4A 77.09(11) 3_535 . ?
N6A Cd1 O4A 92.88(12) 1_424 . ?
O10A Cd1 O4A 139.74(10) 4_545 . ?
N1 Cd1 C34A 98.73(11) . 4_545 ?
O3A Cd1 C34A 114.71(12) . 4_545 ?
O9A Cd1 C34A 26.54(12) 4_545 4_545 ?
O4A Cd1 C34A 115.78(11) 3_535 4_545 ?
N6A Cd1 C34A 83.95(13) 1_424 4_545 ?
O10A Cd1 C34A 27.45(10) 4_545 4_545 ?
O4A Cd1 C34A 166.93(12) . 4_545 ?
N1A Cd2 O3 92.19(15) . . ?
N1A Cd2 O9 95.57(15) . 4_575 ?
O3 Cd2 O9 141.45(18) . 4_575 ?
N1A Cd2 O4 85.34(17) . 3_666 ?
O3 Cd2 O4 129.14(15) . 3_666 ?
O9 Cd2 O4 89.17(17) 4_575 3_666 ?
N1A Cd2 N6 176.68(16) . . ?
O3 Cd2 N6 85.10(19) . . ?
O9 Cd2 N6 87.75(17) 4_575 . ?
O4 Cd2 N6 94.9(2) 3_666 . ?
N1A Cd2 O10 96.47(15) . 4_575 ?
O3 Cd2 O10 87.49(14) . 4_575 ?
O9 Cd2 O10 54.15(16) 4_575 4_575 ?
O4 Cd2 O10 143.31(12) 3_666 4_575 ?
N6 Cd2 O10 85.34(17) . 4_575 ?
N1A Cd2 O4 84.26(14) . . ?
O3 Cd2 O4 52.26(16) . . ?
O9 Cd2 O4 166.15(18) 4_575 . ?
O4 Cd2 O4 77.01(16) 3_666 . ?
N6 Cd2 O4 92.55(16) . . ?
O10 Cd2 O4 139.68(14) 4_575 . ?
N1A Cd2 C34 98.29(15) . 4_575 ?
O3 Cd2 C34 114.37(18) . 4_575 ?
O9 Cd2 C34 27.11(17) 4_575 4_575 ?
O4 Cd2 C34 116.26(17) 3_666 4_575 ?
N6 Cd2 C34 84.60(16) . 4_575 ?
O10 Cd2 C34 27.12(16) 4_575 4_575 ?
O4 Cd2 C34 166.59(19) . 4_575 ?
C1 N1 C5 117.5(4) . . ?
C1 N1 Cd1 122.2(3) . . ?
C5 N1 Cd1 119.8(2) . . ?
N1 C1 C2 123.2(5) . . ?
N1 C1 H1 118.4 . . ?
C2 C1 H1 118.4 . . ?
C1 C2 C3 118.6(5) . . ?
C1 C2 H2 120.7 . . ?
C3 C2 H2 120.7 . . ?
C4 C3 C2 118.9(4) . . ?
C4 C3 C6 123.9(5) . . ?
C2 C3 C6 117.2(5) . . ?
C3 C4 C5 118.2(4) . . ?
C3 C4 H4 120.9 . . ?
C5 C4 H4 120.9 . . ?
N1 C5 C4 123.6(4) . . ?
N1 C5 H5 118.2 . . ?
C4 C5 H5 118.2 . . ?
O1C C6 N2 114.3(8) . . ?
O1 C6 N2 124.8(5) . . ?
O1C C6 C3 121.9(7) . . ?
O1 C6 C3 117.6(6) . . ?
N2 C6 C3 116.5(4) . . ?
C6 N2 N3 118.5(5) . . ?
C6 N2 H2N 120.8 . . ?
N3 N2 H2N 120.8 . . ?
C7 N3 N2 113.4(5) . . ?
N3 C7 C8 119.6(6) . . ?
N3 C7 H7 120.2 . . ?
C8 C7 H7 120.2 . . ?
C13C C8 C9C 111.8(12) . . ?
C13C C8 C7 121.0(11) . . ?
C9C C8 C7 122.2(10) . . ?
C13 C8 C7 117.2(9) . . ?
C13 C8 C9 113.8(9) . . ?
C7 C8 C9 119.8(8) . . ?
C12C C11 C10C 100.8(14) . . ?
C10 C11 C12 118.8(11) . . ?
C12C C11 C14 123.2(13) . . ?
C10 C11 C14 114.3(10) . . ?
C10C C11 C14 117.9(11) . . ?
C12 C11 C14 121.4(10) . . ?
N4 C14 C11 123.2(9) . . ?
N4 C14 H14 118.4 . . ?
C11 C14 H14 118.4 . . ?
C14 N4 N5 117.7(8) . . ?
C15C N5 N4 123.1(10) . . ?
C15 N5 N4 118.9(8) . . ?
C15 N5 H5N 120.5 . . ?
N4 N5 H5N 120.5 . . ?
C20C C16 C17 115.1(10) . . ?
C17 C16 C20 122.2(8) . . ?
C20C C16 C15C 116.7(12) . . ?
C17 C16 C15C 117.1(9) . . ?
C17 C16 C15 123.7(8) . . ?
C20 C16 C15 110.7(10) . . ?
C16 C17 C18 118.0(7) . . ?
C16 C17 H17 121.0 . . ?
C18 C17 H17 121.0 . . ?
N6 C18 C17 122.7(8) . . ?
N6 C18 H18 118.7 . . ?
C17 C18 H18 118.7 . . ?
O3 C21 O4 120.8(5) . . ?
O3 C21 C22 118.1(6) . . ?
O4 C21 C22 121.1(6) . . ?
C18 N6 C19C 114.3(7) . . ?
C18 N6 C19 116.9(8) . . ?
C18 N6 Cd2 121.8(5) . . ?
C19C N6 Cd2 123.8(6) . . ?
C19 N6 Cd2 116.8(6) . . ?
C27 C22 C23 118.4(5) . . ?
C27 C22 C21 120.6(5) . . ?
C23 C22 C21 121.0(6) . . ?
C21 O3 Cd2 100.2(4) . . ?
C21 O4 Cd2 167.5(4) . 3_666 ?
C21 O4 Cd2 85.8(3) . . ?
Cd2 O4 Cd2 102.99(16) 3_666 . ?
C22 C23 C24 121.0(6) . . ?
C22 C23 H23 119.5 . . ?
C24 C23 H23 119.5 . . ?
C25 C24 C23 118.7(6) . . ?
C25 C24 H24 120.7 . . ?
C23 C24 H24 120.7 . . ?
C24 C25 O5 122.5(6) . . ?
C24 C25 C26 122.9(5) . . ?
O5 C25 C26 114.5(6) . . ?
C28 O5 C25 117.9(4) . . ?
C27 C26 C25 115.7(7) . . ?
C27 C26 H26 122.2 . . ?
C25 C26 H26 122.2 . . ?
C26 C27 C22 123.3(6) . . ?
C26 C27 H27 118.3 . . ?
C22 C27 H27 118.3 . . ?
C29 C28 O5 121.9(6) . . ?
C29 C28 C33 121.1(5) . . ?
O5 C28 C33 116.8(6) . . ?
C28 C29 C30 120.0(6) . . ?
C28 C29 H29 120.0 . . ?
C30 C29 H29 120.0 . . ?
C31 C30 C29 118.8(7) . . ?
C31 C30 H30 120.6 . . ?
C29 C30 H30 120.6 . . ?
C32 C31 C30 120.8(5) . . ?
C32 C31 C34 119.9(5) . . ?
C30 C31 C34 119.4(6) . . ?
C33 C32 C31 120.4(5) . . ?
C33 C32 H32 119.8 . . ?
C31 C32 H32 119.8 . . ?
C32 C33 C28 118.9(6) . . ?
C32 C33 S1 120.8(5) . . ?
C28 C33 S1 120.2(5) . . ?
O7 S1 O8 103.1(7) . . ?
O7 S1 O6 113.2(4) . . ?
O8C S1 O6 101.8(7) . . ?
O8 S1 O6 122.2(6) . . ?
O8C S1 O7C 129.8(8) . . ?
O6 S1 O7C 108.8(5) . . ?
O7 S1 C33 115.5(4) . . ?
O8C S1 C33 113.9(7) . . ?
O8 S1 C33 98.9(5) . . ?
O6 S1 C33 103.6(3) . . ?
O7C S1 C33 96.5(5) . . ?
S1 O6 H6 109.5 . . ?
O10 C34 O9 122.1(5) . . ?
O10 C34 C31 119.7(6) . . ?
O9 C34 C31 118.1(5) . . ?
O10 C34 Cd2 64.8(3) . 4_576 ?
O9 C34 Cd2 57.6(3) . 4_576 ?
C31 C34 Cd2 170.0(4) . 4_576 ?
C34 O9 Cd2 95.3(3) . 4_576 ?
C34 O10 Cd2 88.1(4) . 4_576 ?
C1A N1A C5A 116.8(6) . . ?
C5A N1A C1D 116.5(6) . . ?
C1A N1A Cd2 123.1(5) . . ?
C5A N1A Cd2 120.0(3) . . ?
C1D N1A Cd2 119.3(6) . . ?
C4A C3A C2A 116.7(6) . . ?
C4A C3A C2D 120.7(7) . . ?
C4A C3A C6A 123.7(6) . . ?
C2A C3A C6A 118.8(7) . . ?
C2D C3A C6A 113.4(7) . . ?
C3A C4A C5A 117.6(5) . . ?
C3A C4A H4A 121.2 . . ?
C5A C4A H4A 121.2 . . ?
N1A C5A C4A 124.1(5) . . ?
N1A C5A H5A 118.0 . . ?
C4A C5A H5A 118.0 . . ?
O1D C6A N2A 114.1(11) . . ?
O1A C6A N2A 125.2(7) . . ?
O1D C6A C3A 122.7(11) . . ?
O1A C6A C3A 117.5(7) . . ?
N2A C6A C3A 116.1(6) . . ?
C6A N2A N3A 118.1(6) . . ?
C6A N2A H2AN 120.9 . . ?
N3A N2A H2AN 120.9 . . ?
C7A N3A N2A 113.5(6) . . ?
N3A C7A C8A 120.5(7) . . ?
N3A C7A H7A 119.7 . . ?
C8A C7A H7A 119.7 . . ?
C13D C8A C9D 109.6(14) . . ?
C13D C8A C7A 122.8(12) . . ?
C9D C8A C7A 121.3(11) . . ?
C13A C8A C7A 117.6(10) . . ?
C13A C8A C9A 115.2(10) . . ?
C7A C8A C9A 118.6(9) . . ?
C12D C11A C10D 99.5(14) . . ?
C10A C11A C12A 118.8(11) . . ?
C12D C11A C14A 123.6(14) . . ?
C10A C11A C14A 114.9(10) . . ?
C10D C11A C14A 117.5(11) . . ?
C12A C11A C14A 121.5(10) . . ?
N4A C14A C11A 123.0(9) . . ?
N4A C14A H14A 118.5 . . ?
C11A C14A H14A 118.5 . . ?
C14A N4A N5A 117.8(7) . . ?
C15D N5A N4A 124.4(9) . . ?
C15A N5A N4A 120.0(8) . . ?
C15A N5A H5AN 120.0 . . ?
N4A N5A H5AN 120.0 . . ?
C17A C16A C20A 118.3(18) . . ?
C17A C16A C20D 123(3) . . ?
C17A C16A C15D 117.0(8) . . ?
C20D C16A C15D 111.8(18) . . ?
C17A C16A C15A 124.6(7) . . ?
C20A C16A C15A 115(2) . . ?
C16A C17A C18A 117.7(6) . . ?
C16A C17A H17A 121.2 . . ?
C18A C17A H17A 121.2 . . ?
N6A C18A C17A 122.5(7) . . ?
N6A C18A H18A 118.7 . . ?
C17A C18A H18A 118.7 . . ?
C20A C19A N6A 121.8(19) . . ?
N6A C19A C20D 123(2) . . ?
C20A C19A H19A 119.1 . . ?
N6A C19A H19A 119.1 . . ?
O3A C21A O4A 121.2(4) . . ?
O3A C21A C22A 118.5(4) . . ?
O4A C21A C22A 120.3(4) . . ?
C18A N6A C19A 116.7(5) . . ?
C18A N6A Cd1 121.5(4) . 1_686 ?
C19A N6A Cd1 121.1(4) . 1_686 ?
C23A C22A C27A 119.1(4) . . ?
C23A C22A C21A 121.3(4) . . ?
C27A C22A C21A 119.6(4) . . ?
C21A O3A Cd1 100.1(3) . . ?
C21A O4A Cd1 167.4(3) . 3_535 ?
C21A O4A Cd1 85.4(2) . . ?
Cd1 O4A Cd1 102.91(11) 3_535 . ?
C22A C23A C24A 120.2(5) . . ?
C22A C23A H23A 119.9 . . ?
C24A C23A H23A 119.9 . . ?
C25A C24A C23A 119.2(4) . . ?
C25A C24A H24A 120.4 . . ?
C23A C24A H24A 120.4 . . ?
C24A C25A O5A 122.4(4) . . ?
C24A C25A C26A 122.6(4) . . ?
O5A C25A C26A 114.9(5) . . ?
C28A O5A C25A 118.2(3) . . ?
C27A C26A C25A 116.4(5) . . ?
C27A C26A H26A 121.8 . . ?
C25A C26A H26A 121.8 . . ?
C26A C27A C22A 122.4(4) . . ?
C26A C27A H27A 118.8 . . ?
C22A C27A H27A 118.8 . . ?
C29A C28A O5A 121.9(4) . . ?
C29A C28A C33A 120.1(4) . . ?
O5A C28A C33A 117.8(4) . . ?
C28A C29A C30A 120.4(4) . . ?
C28A C29A H29A 119.8 . . ?
C30A C29A H29A 119.8 . . ?
C29A C30A C31A 119.6(4) . . ?
C29A C30A H30A 120.2 . . ?
C31A C30A H30A 120.2 . . ?
C30A C31A C32A 119.7(4) . . ?
C30A C31A C34A 119.4(4) . . ?
C32A C31A C34A 120.9(3) . . ?
C33A C32A C31A 120.5(4) . . ?
C33A C32A H32A 119.8 . . ?
C31A C32A H32A 119.8 . . ?
C32A C33A C28A 119.7(4) . . ?
C32A C33A S1A 120.7(3) . . ?
C28A C33A S1A 119.6(3) . . ?
O8A S1A O7A 114.2(4) . . ?
O8A S1A O6A 113.3(4) . . ?
O7A S1A O6A 111.9(3) . . ?
O8A S1A C33A 105.5(3) . . ?
O7A S1A C33A 107.1(3) . . ?
O6A S1A C33A 103.9(3) . . ?
S1A O6A H6A 109.5 . . ?
O9A C34A O10A 121.8(4) . . ?
O9A C34A C31A 119.4(4) . . ?
O10A C34A C31A 118.8(4) . . ?
O9A C34A Cd1 57.6(2) . 4_546 ?
O10A C34A Cd1 64.7(2) . 4_546 ?
C31A C34A Cd1 171.0(3) . 4_546 ?
C34A O9A Cd1 95.9(3) . 4_546 ?
C34A O10A Cd1 87.9(2) . 4_546 ?
C10 C9 C8 117.1(12) . . ?
C10 C9 H9 121.4 . . ?
C8 C9 H9 121.4 . . ?
C11 C10 C9 118.7(13) . . ?
C11 C10 H10 120.6 . . ?
C9 C10 H10 120.6 . . ?
C13 C12 C11 118.2(14) . . ?
C13 C12 H12 120.9 . . ?
C11 C12 H12 120.9 . . ?
O2 C15 N5 126.2(13) . . ?
O2 C15 C16 122.3(13) . . ?
N5 C15 C16 110.2(10) . . ?
C20 C19 N6 117.8(12) . . ?
C20 C19 H19 121.1 . . ?
N6 C19 H19 121.1 . . ?
C19 C20 C16 119.4(13) . . ?
C19 C20 H20 120.3 . . ?
C16 C20 H20 120.3 . . ?
C1A C2A C3A 118.0(9) . . ?
C1A C2A H2A2 121.0 . . ?
C3A C2A H2A2 121.0 . . ?
C10A C9A C8A 116.2(13) . . ?
C10A C9A H9A 121.9 . . ?
C8A C9A H9A 121.9 . . ?
C11A C10A C9A 119.4(13) . . ?
C11A C10A H10A 120.3 . . ?
C9A C10A H10A 120.3 . . ?
C13A C12A C11A 119.7(14) . . ?
C13A C12A H12A 120.1 . . ?
C11A C12A H12A 120.1 . . ?
O2A C15A N5A 124.5(12) . . ?
O2A C15A C16A 124.0(12) . . ?
N5A C15A C16A 110.7(10) . . ?
C12 C13 C8 118.4(13) . . ?
C12 C13 H13 120.8 . . ?
C8 C13 H13 120.8 . . ?
C12A C13A C8A 116.3(14) . . ?
C12A C13A H13A 121.9 . . ?
C8A C13A H13A 121.9 . . ?
N1A C1A C2A 123.9(9) . . ?
N1A C1A H1A 118.1 . . ?
C2A C1A H1A 118.1 . . ?
C19A C20A C16A 122(3) . . ?
C10C C9C C8 123.5(16) . . ?
C10C C9C H9C 118.3 . . ?
C8 C9C H9C 118.3 . . ?
C9C C10C C11 117.5(17) . . ?
C9C C10C C12C 91.0(14) . . ?
C11 C10C C12C 36.5(8) . . ?
C9C C10C H10C 121.3 . . ?
C11 C10C H10C 121.3 . . ?
C12C C10C H10C 139.3 . . ?
C11 C12C C13C 117.4(18) . . ?
C11 C12C C10C 42.7(9) . . ?
C13C C12C C10C 93.8(14) . . ?
C11 C12C H12C 121.3 . . ?
C13C C12C H12C 121.3 . . ?
C10C C12C H12C 130.1 . . ?
O2C C15C N5 119.6(16) . . ?
O2C C15C C16 115.9(15) . . ?
N5 C15C C16 112.5(13) . . ?
N6 C19C C20C 123.2(12) . . ?
N6 C19C H19C 118.4 . . ?
C20C C19C H19C 118.4 . . ?
C16 C20C C19C 120.7(15) . . ?
C16 C20C H20C 119.6 . . ?
C19C C20C H20C 119.6 . . ?
C1D C2D C3A 115.6(11) . . ?
C1D C2D H2D 122.2 . . ?
C3A C2D H2D 122.2 . . ?
C10D C9D C8A 122.9(16) . . ?
C10D C9D H9D 118.5 . . ?
C8A C9D H9D 118.5 . . ?
C9D C10D C11A 117.7(17) . . ?
C9D C10D C12D 90.9(14) . . ?
C11A C10D C12D 37.1(9) . . ?
C9D C10D H10D 121.1 . . ?
C11A C10D H10D 121.1 . . ?
C12D C10D H10D 139.0 . . ?
C11A C12D C13D 118.3(19) . . ?
C11A C12D C10D 43.4(10) . . ?
C13D C12D C10D 93.9(15) . . ?
C11A C12D H12D 120.9 . . ?
C13D C12D H12D 120.9 . . ?
C10D C12D H12D 129.8 . . ?
N5A C15D O2D 120.1(15) . . ?
N5A C15D C16A 114.7(12) . . ?
O2D C15D C16A 116.3(14) . . ?
C8 C13C C12C 116.4(17) . . ?
C8 C13C H13C 121.8 . . ?
C12C C13C H13C 121.8 . . ?
C8A C13D C12D 118.6(18) . . ?
C8A C13D H13D 120.7 . . ?
C12D C13D H13D 120.7 . . ?
C2D C1D N1A 122.1(11) . . ?
C2D C1D H1D 118.9 . . ?
N1A C1D H1D 118.9 . . ?
C16A C20D C19A 110(3) . . ?

loop_
_geom_bond_atom_site_label_1
_geom_bond_atom_site_label_2
_geom_bond_distance
_geom_bond_site_symmetry_2
_geom_bond_publ_flag
Cd1 N1 2.303(3) . ?
Cd1 O3A 2.305(3) . ?
Cd1 O9A 2.320(3) 4_545 ?
Cd1 O4A 2.340(4) 3_535 ?
Cd1 N6A 2.351(4) 1_424 ?
Cd1 O10A 2.473(3) 4_545 ?
Cd1 O4A 2.612(3) . ?
Cd1 C34A 2.734(4) 4_545 ?
Cd2 N1A 2.299(4) . ?
Cd2 O3 2.305(4) . ?
Cd2 O9 2.317(4) 4_575 ?
Cd2 O4 2.340(5) 3_666 ?
Cd2 N6 2.344(4) . ?
Cd2 O10 2.474(4) 4_575 ?
Cd2 O4 2.610(4) . ?
Cd2 C34 2.734(5) 4_575 ?
N1 C1 1.328(6) . ?
N1 C5 1.333(5) . ?
C1 C2 1.378(8) . ?
C1 H1 0.9500 . ?
C2 C3 1.389(8) . ?
C2 H2 0.9500 . ?
C3 C4 1.373(6) . ?
C3 C6 1.494(7) . ?
C4 C5 1.382(5) . ?
C4 H4 0.9500 . ?
C5 H5 0.9500 . ?
C6 O1C 1.238(12) . ?
C6 O1 1.287(8) . ?
C6 N2 1.359(7) . ?
N2 N3 1.363(5) . ?
N2 H2N 0.8800 . ?
N3 C7 1.298(9) . ?
C7 C8 1.453(7) . ?
C7 H7 0.9500 . ?
C8 C13C 1.28(2) . ?
C8 C9C 1.370(18) . ?
C8 C13 1.421(17) . ?
C8 C9 1.478(15) . ?
C11 C12C 1.24(2) . ?
C11 C10 1.390(17) . ?
C11 C10C 1.41(2) . ?
C11 C12 1.451(17) . ?
C11 C14 1.479(10) . ?
C14 N4 1.224(11) . ?
C14 H14 0.9500 . ?
N4 N5 1.382(7) . ?
N5 C15C 1.360(19) . ?
N5 C15 1.379(15) . ?
N5 H5N 0.8800 . ?
C16 C20C 1.313(19) . ?
C16 C17 1.346(11) . ?
C16 C20 1.413(16) . ?
C16 C15C 1.561(19) . ?
C16 C15 1.582(15) . ?
C17 C18 1.458(9) . ?
C17 H17 0.9500 . ?
C18 N6 1.301(9) . ?
C18 H18 0.9500 . ?
C21 O3 1.253(7) . ?
C21 O4 1.256(8) . ?
C21 C22 1.487(7) . ?
N6 C19C 1.323(12) . ?
N6 C19 1.539(16) . ?
C22 C27 1.383(9) . ?
C22 C23 1.383(8) . ?
O4 Cd2 2.340(5) 3_666 ?
C23 C24 1.396(7) . ?
C23 H23 0.9500 . ?
C24 C25 1.361(10) . ?
C24 H24 0.9500 . ?
C25 O5 1.394(6) . ?
C25 C26 1.420(9) . ?
O5 C28 1.388(7) . ?
C26 C27 1.383(9) . ?
C26 H26 0.9500 . ?
C27 H27 0.9500 . ?
C28 C29 1.373(10) . ?
C28 C33 1.408(8) . ?
C29 C30 1.402(8) . ?
C29 H29 0.9500 . ?
C30 C31 1.395(8) . ?
C30 H30 0.9500 . ?
C31 C32 1.390(9) . ?
C31 C34 1.508(7) . ?
C32 C33 1.377(8) . ?
C32 H32 0.9500 . ?
C33 S1 1.782(7) . ?
S1 O7 1.413(9) . ?
S1 O8C 1.437(16) . ?
S1 O8 1.498(13) . ?
S1 O6 1.506(6) . ?
S1 O7C 1.569(11) . ?
O6 H6 0.8400 . ?
C34 O10 1.247(7) . ?
C34 O9 1.251(8) . ?
C34 Cd2 2.734(5) 4_576 ?
O9 Cd2 2.317(4) 4_576 ?
O10 Cd2 2.474(4) 4_576 ?
N1A C1A 1.285(11) . ?
N1A C5A 1.335(6) . ?
N1A C1D 1.434(13) . ?
C3A C4A 1.375(8) . ?
C3A C2A 1.425(12) . ?
C3A C2D 1.442(15) . ?
C3A C6A 1.502(8) . ?
C4A C5A 1.380(6) . ?
C4A H4A 0.9500 . ?
C5A H5A 0.9500 . ?
C6A O1D 1.204(19) . ?
C6A O1A 1.313(13) . ?
C6A N2A 1.366(9) . ?
N2A N3A 1.369(6) . ?
N2A H2AN 0.8800 . ?
N3A C7A 1.284(10) . ?
C7A C8A 1.453(8) . ?
C7A H7A 0.9500 . ?
C8A C13D 1.25(2) . ?
C8A C9D 1.381(19) . ?
C8A C13A 1.440(18) . ?
C8A C9A 1.490(17) . ?
C11A C12D 1.23(2) . ?
C11A C10A 1.400(17) . ?
C11A C10D 1.40(2) . ?
C11A C12A 1.442(18) . ?
C11A C14A 1.490(10) . ?
C14A N4A 1.216(11) . ?
C14A H14A 0.9500 . ?
N4A N5A 1.386(7) . ?
N5A C15D 1.330(18) . ?
N5A C15A 1.381(14) . ?
N5A H5AN 0.8800 . ?
C16A C17A 1.350(10) . ?
C16A C20A 1.35(4) . ?
C16A C20D 1.37(5) . ?
C16A C15D 1.551(18) . ?
C16A C15A 1.568(15) . ?
C17A C18A 1.446(8) . ?
C17A H17A 0.9500 . ?
C18A N6A 1.304(7) . ?
C18A H18A 0.9500 . ?
C19A C20A 1.32(4) . ?
C19A N6A 1.378(8) . ?
C19A C20D 1.49(5) . ?
C19A H19A 0.9500 . ?
C21A O3A 1.248(5) . ?
C21A O4A 1.258(6) . ?
C21A C22A 1.492(5) . ?
N6A Cd1 2.351(4) 1_686 ?
C22A C23A 1.384(6) . ?
C22A C27A 1.388(7) . ?
O4A Cd1 2.340(4) 3_535 ?
C23A C24A 1.398(6) . ?
C23A H23A 0.9500 . ?
C24A C25A 1.359(7) . ?
C24A H24A 0.9500 . ?
C25A O5A 1.392(5) . ?
C25A C26A 1.412(7) . ?
O5A C28A 1.380(5) . ?
C26A C27A 1.383(6) . ?
C26A H26A 0.9500 . ?
C27A H27A 0.9500 . ?
C28A C29A 1.377(7) . ?
C28A C33A 1.400(6) . ?
C29A C30A 1.388(6) . ?
C29A H29A 0.9500 . ?
C30A C31A 1.395(5) . ?
C30A H30A 0.9500 . ?
C31A C32A 1.396(6) . ?
C31A C34A 1.501(5) . ?
C32A C33A 1.371(6) . ?
C32A H32A 0.9500 . ?
C33A S1A 1.785(5) . ?
S1A O8A 1.449(6) . ?
S1A O7A 1.453(5) . ?
S1A O6A 1.502(6) . ?
O6A H6A 0.8400 . ?
C34A O9A 1.228(5) . ?
C34A O10A 1.261(5) . ?
C34A Cd1 2.734(4) 4_546 ?
O9A Cd1 2.320(3) 4_546 ?
O10A Cd1 2.472(3) 4_546 ?
C9 C10 1.43(2) . ?
C9 H9 0.9500 . ?
C10 H10 0.9500 . ?
C12 C13 1.40(2) . ?
C12 H12 0.9500 . ?
C15 O2 1.29(2) . ?
C19 C20 1.362(19) . ?
C19 H19 0.9500 . ?
C20 H20 0.9500 . ?
C2A C1A 1.375(14) . ?
C2A H2A2 0.9500 . ?
C9A C10A 1.42(2) . ?
C9A H9A 0.9500 . ?
C10A H10A 0.9500 . ?
C12A C13A 1.41(2) . ?
C12A H12A 0.9500 . ?
C15A O2A 1.29(2) . ?
C13 H13 0.9500 . ?
C13A H13A 0.9500 . ?
C1A H1A 0.9500 . ?
C9C C10C 1.36(2) . ?
C9C H9C 0.9500 . ?
C10C C12C 2.05(3) . ?
C10C H10C 0.9500 . ?
C12C C13C 1.53(3) . ?
C12C H12C 0.9500 . ?
C15C O2C 1.35(3) . ?
C19C C20C 1.38(2) . ?
C19C H19C 0.9500 . ?
C20C H20C 0.9500 . ?
C2D C1D 1.380(18) . ?
C2D H2D 0.9500 . ?
C9D C10D 1.37(3) . ?
C9D H9D 0.9500 . ?
C10D C12D 2.01(3) . ?
C10D H10D 0.9500 . ?
C12D C13D 1.50(3) . ?
C12D H12D 0.9500 . ?
C15D O2D 1.35(3) . ?
C13C H13C 0.9500 . ?
C13D H13D 0.9500 . ?
C1D H1D 0.9500 . ?
